data_4311899
loop_
_publ_author_name
'Trevor W. Hayton'
'Brian O. Patrick'
'Peter Legzdins'

_publ_section_title
;
 New Details Concerning the Reactions of Nitric Oxide with Vanadium
 Tetrachloride
;
_journal_name_full 'Inorganic Chemistry'
_journal_page_first 7227
_journal_page_last 7233
_journal_paper_doi 10.1021/ic0491534
_journal_volume 43
_journal_year 2004
_chemical_formula_sum 'C8 H12 Cl2 N5 O V'
_chemical_formula_weight 316.07
_chemical_name_systematic
;
 ?
;
_space_group_IT_number 57
_symmetry_cell_setting orthorhombic
_symmetry_space_group_name_Hall '-P 2c 2b'
_symmetry_space_group_name_H-M 'P b c m'
_atom_sites_solution_hydrogens geom
_atom_sites_solution_primary direct
_atom_sites_solution_secondary difmap
_audit_creation_method SHELXL-97
_cell_angle_alpha 90.00
_cell_angle_beta 90.00
_cell_angle_gamma 90.00
_cell_formula_units_Z 4
_cell_length_a 8.2923(12)
_cell_length_b 11.8720(17)
_cell_length_c 15.0289(19)
_cell_measurement_reflns_used 7580
_cell_measurement_temperature 173(2)
_cell_measurement_theta_max 27.9
_cell_measurement_theta_min 2.5
_cell_volume 1479.5(4)
_computing_structure_refinement 'SHELXL-97 (Sheldrick, 1997)'
_diffrn_ambient_temperature 173(2)
_diffrn_measured_fraction_theta_full 0.945
_diffrn_measured_fraction_theta_max 0.945
_diffrn_measurement_device_type 'Rigaku/ADSC CCD'
_diffrn_measurement_method 'area detector'
_diffrn_radiation_monochromator graphite
_diffrn_radiation_source 'X-ray tube'
_diffrn_radiation_type MoK\a
_diffrn_radiation_wavelength 0.71073
_diffrn_reflns_av_R_equivalents 0.0000
_diffrn_reflns_av_sigmaI/netI 0.0495
_diffrn_reflns_limit_h_max 9
_diffrn_reflns_limit_h_min -10
_diffrn_reflns_limit_k_max 15
_diffrn_reflns_limit_k_min -10
_diffrn_reflns_limit_l_max 17
_diffrn_reflns_limit_l_min -19
_diffrn_reflns_number 1728
_diffrn_reflns_theta_full 27.87
_diffrn_reflns_theta_max 27.87
_diffrn_reflns_theta_min 2.46
_exptl_absorpt_coefficient_mu 1.024
_exptl_absorpt_correction_type multi-scan
_exptl_crystal_colour orange
_exptl_crystal_density_diffrn 1.419
_exptl_crystal_density_meas ?
_exptl_crystal_density_method .
_exptl_crystal_description block
_exptl_crystal_F_000 640
_exptl_crystal_size_max 0.25
_exptl_crystal_size_mid 0.15
_exptl_crystal_size_min 0.10
_refine_diff_density_max 0.257
_refine_diff_density_min -0.261
_refine_diff_density_rms 0.050
_refine_ls_extinction_method none
_refine_ls_goodness_of_fit_ref 0.906
_refine_ls_hydrogen_treatment mixed
_refine_ls_matrix_type full
_refine_ls_number_parameters 143
_refine_ls_number_reflns 1728
_refine_ls_number_restraints 37
_refine_ls_restrained_S_all 0.913
_refine_ls_R_factor_all 0.0454
_refine_ls_R_factor_gt 0.0278
_refine_ls_shift/su_max 0.001
_refine_ls_shift/su_mean 0.000
_refine_ls_structure_factor_coef Fsqd
_refine_ls_weighting_details 'calc w=1/[\s^2^(Fo^2^)+(0.0209P)^2^+0.0000P] where P=(Fo^2^+2Fc^2^)/3'
_refine_ls_weighting_scheme calc
_refine_ls_wR_factor_gt 0.0565
_refine_ls_wR_factor_ref 0.0600
_reflns_number_gt 1291
_reflns_number_total 1728
_reflns_threshold_expression >2sigma(I)
_cod_data_source_file ic0491534si20040629_045415.cif
_cod_data_source_block pl258
_cod_database_code 4311899

loop_
_symmetry_equiv_pos_as_xyz
'x, y, z'
'-x, -y, z+1/2'
'x, -y+1/2, -z'
'-x, y+1/2, -z+1/2'
'-x, -y, -z'
'x, y, -z-1/2'
'-x, y-1/2, z'
'x, -y-1/2, z-1/2'

loop_
_atom_site_label
_atom_site_type_symbol
_atom_site_fract_x
_atom_site_fract_y
_atom_site_fract_z
_atom_site_U_iso_or_equiv
_atom_site_adp_type
_atom_site_occupancy
_atom_site_symmetry_multiplicity
_atom_site_calc_flag
_atom_site_refinement_flags
_atom_site_disorder_assembly
_atom_site_disorder_group
C1 C -0.2803(2) 0.33382(16) 0.38201(12) 0.0323(4) Uani 1 1 d . . .
C2 C -0.3199(3) 0.4331(2) 0.43386(16) 0.0512(6) Uani 1 1 d D . .
C3 C 0.1683(3) 0.2422(2) 0.2500 0.0274(5) Uani 1 2 d S . .
C4 C 0.3270(3) 0.2936(2) 0.2500 0.0424(7) Uani 1 2 d S . .
H4A H 0.4042 0.2427 0.2213 0.064 Uiso 0.50 1 calc PR . .
H4B H 0.3610 0.3078 0.3114 0.064 Uiso 0.50 1 calc PR . .
H4C H 0.3231 0.3649 0.2172 0.064 Uiso 0.50 1 calc PR . .
C5 C 0.2608(4) 0.2500 0.0000 0.0433(7) Uani 1 2 d S . .
C6 C 0.0871(4) 0.2500 0.0000 0.0405(7) Uani 1 2 d SD . .
N1 N -0.24858(16) 0.25645(12) 0.34123(9) 0.0295(3) Uani 1 1 d . A .
N2 N 0.0446(2) 0.20252(17) 0.2500 0.0277(5) Uani 1 2 d S A .
N4 N 0.3962(4) 0.2500 0.0000 0.0819(10) Uani 1 2 d S . .
Cl1 Cl -0.4488(3) 0.0656(3) 0.2500 0.0508(9) Uani 0.40 2 d SPD A 1
N3 N -0.1190(19) 0.0391(11) 0.1678(8) 0.048(4) Uani 0.20 1 d PD A 1
O3 O -0.0709(13) -0.0268(8) 0.1089(6) 0.053(3) Uani 0.20 1 d PD A 1
Cl2 Cl -0.10356(14) 0.01363(8) 0.13442(5) 0.0346(2) Uani 0.80 1 d PD A 2
N3A N -0.3827(6) 0.0737(7) 0.2500 0.0266(13) Uani 0.60 2 d SPD A 2
O3A O -0.5231(5) 0.0351(4) 0.2500 0.0468(11) Uani 0.60 2 d SPD A 2
V1 V -0.19019(5) 0.12420(3) 0.2500 0.02215(12) Uani 1 2 d SD . .
H2A H -0.273(5) 0.491(2) 0.399(2) 0.045(5) Uiso 0.50 1 d PD . .
H2B H -0.278(5) 0.432(3) 0.4923(13) 0.045(5) Uiso 0.50 1 d PD . .
H2C H -0.4335(16) 0.438(3) 0.434(3) 0.045(5) Uiso 0.50 1 d PD . .
H2D H -0.388(4) 0.482(3) 0.402(2) 0.045(5) Uiso 0.50 1 d PD . .
H2E H -0.221(2) 0.469(3) 0.448(3) 0.045(5) Uiso 0.50 1 d PD . .
H2F H -0.371(5) 0.407(3) 0.4864(18) 0.045(5) Uiso 0.50 1 d PD . .
H6A H 0.047(5) 0.217(5) -0.057(2) 0.050(7) Uiso 0.50 1 d PD . .
H6B H 0.044(5) 0.201(5) 0.049(3) 0.050(7) Uiso 0.50 1 d PD . .
H6C H 0.052(4) 0.1701(17) -0.008(4) 0.050(7) Uiso 0.50 1 d PD . .

loop_
_atom_site_aniso_label
_atom_site_aniso_U_11
_atom_site_aniso_U_22
_atom_site_aniso_U_33
_atom_site_aniso_U_23
_atom_site_aniso_U_13
_atom_site_aniso_U_12
C1 0.0238(10) 0.0329(10) 0.0402(10) -0.0062(8) -0.0020(8) 0.0012(8)
C2 0.0441(13) 0.0441(13) 0.0655(15) -0.0262(11) -0.0014(11) 0.0088(12)
C3 0.0286(15) 0.0245(13) 0.0289(12) 0.000 0.000 0.0039(12)
C4 0.0211(15) 0.0382(16) 0.0678(18) 0.000 0.000 -0.0068(13)
C5 0.048(2) 0.0458(18) 0.0357(14) -0.0031(13) 0.000 0.000
C6 0.042(2) 0.0391(17) 0.0403(15) -0.0015(13) 0.000 0.000
N1 0.0268(8) 0.0265(8) 0.0352(8) -0.0059(7) 0.0011(6) 0.0022(7)
N2 0.0219(12) 0.0290(11) 0.0324(11) 0.000 0.000 -0.0015(10)
N4 0.047(2) 0.100(3) 0.099(2) -0.012(2) 0.000 0.000
Cl1 0.019(2) 0.0274(16) 0.1060(19) 0.000 0.000 0.0022(19)
N3 0.052(8) 0.044(8) 0.049(9) -0.001(6) -0.010(8) -0.004(6)
O3 0.067(7) 0.045(7) 0.048(6) -0.011(4) -0.009(5) 0.011(5)
Cl2 0.0467(5) 0.0292(6) 0.0278(6) -0.0049(4) 0.0068(5) 0.0018(4)
N3A 0.013(3) 0.020(2) 0.048(2) 0.000 0.000 0.001(3)
O3A 0.011(3) 0.032(3) 0.098(3) 0.000 0.000 -0.0071(17)
V1 0.0229(2) 0.0188(2) 0.0248(2) 0.000 0.000 0.00092(19)

loop_
_atom_type_symbol
_atom_type_description
_atom_type_scat_dispersion_real
_atom_type_scat_dispersion_imag
_atom_type_scat_source
C C 0.0033 0.0016 'International Tables Vol C Tables 4.2.6.8 and 6.1.1.4'
H H 0.0000 0.0000 'International Tables Vol C Tables 4.2.6.8 and 6.1.1.4'
N N 0.0061 0.0033 'International Tables Vol C Tables 4.2.6.8 and 6.1.1.4'
O O 0.0106 0.0060 'International Tables Vol C Tables 4.2.6.8 and 6.1.1.4'
Cl Cl 0.1484 0.1585 'International Tables Vol C Tables 4.2.6.8 and 6.1.1.4'
V V 0.3005 0.5294 'International Tables Vol C Tables 4.2.6.8 and 6.1.1.4'

loop_
_geom_angle_atom_site_label_1
_geom_angle_atom_site_label_2
_geom_angle_atom_site_label_3
_geom_angle
_geom_angle_site_symmetry_1
_geom_angle_site_symmetry_3
_geom_angle_publ_flag
N1 C1 C2 179.6(2) . . ?
C1 C2 H2A 102(2) . . ?
C1 C2 H2B 114(2) . . ?
H2A C2 H2B 111.8(13) . . ?
C1 C2 H2C 106(2) . . ?
H2A C2 H2C 111.9(12) . . ?
H2B C2 H2C 111.5(12) . . ?
C1 C2 H2D 111(2) . . ?
H2A C2 H2D 61.1(19) . . ?
H2B C2 H2D 135(3) . . ?
H2C C2 H2D 51.0(18) . . ?
C1 C2 H2E 107(2) . . ?
H2A C2 H2E 56.4(18) . . ?
H2B C2 H2E 58.2(18) . . ?
H2C C2 H2E 147(3) . . ?
H2D C2 H2E 111.0(12) . . ?
C1 C2 H2F 106(2) . . ?
H2A C2 H2F 152(3) . . ?
H2B C2 H2F 52.4(18) . . ?
H2C C2 H2F 64.4(18) . . ?
H2D C2 H2F 111.1(12) . . ?
H2E C2 H2F 110.2(12) . . ?
N2 C3 C4 179.8(3) . . ?
C3 C4 H4A 109.5 . . ?
C3 C4 H4B 109.5 . . ?
H4A C4 H4B 109.5 . . ?
C3 C4 H4C 109.5 . . ?
H4A C4 H4C 109.5 . . ?
H4B C4 H4C 109.5 . . ?
N4 C5 C6 180.0 . . ?
C5 C6 H6A 109(2) . . ?
C5 C6 H6B 111(3) . . ?
H6A C6 H6B 107(3) . . ?
C5 C6 H6C 107(2) . . ?
H6A C6 H6C 56(3) . . ?
H6B C6 H6C 56(2) . . ?
C1 N1 V1 172.77(14) . . ?
C3 N2 V1 179.1(2) . . ?
O3 N3 V1 177.4(17) . . ?
O3A N3A V1 179.1(7) . . ?
N3 V1 N3 93.1(11) . 6_556 ?
N3 V1 N3A 96.7(6) . . ?
N3 V1 N3A 96.7(6) 6_556 . ?
N3 V1 N1 168.3(6) . . ?
N3 V1 N1 92.8(5) 6_556 . ?
N3A V1 N1 92.6(2) . . ?
N3 V1 N1 92.8(5) . 6_556 ?
N3 V1 N1 168.3(6) 6_556 6_556 ?
N3A V1 N1 92.6(2) . 6_556 ?
N1 V1 N1 79.69(8) . 6_556 ?
N3 V1 N2 86.7(6) . . ?
N3 V1 N2 86.7(6) 6_556 . ?
N3A V1 N2 175.1(3) . . ?
N1 V1 N2 83.57(6) . . ?
N1 V1 N2 83.57(6) 6_556 . ?
N3 V1 Cl1 98.4(6) . . ?
N3 V1 Cl1 98.4(6) 6_556 . ?
N3A V1 Cl1 2.6(3) . . ?
N1 V1 Cl1 90.64(8) . . ?
N1 V1 Cl1 90.64(8) 6_556 . ?
N2 V1 Cl1 172.44(11) . . ?
N3 V1 Cl2 2.9(6) . . ?
N3 V1 Cl2 95.8(5) 6_556 . ?
N3A V1 Cl2 95.28(17) . . ?
N1 V1 Cl2 167.53(5) . . ?
N1 V1 Cl2 90.32(5) 6_556 . ?
N2 V1 Cl2 87.94(5) . . ?
Cl1 V1 Cl2 96.97(7) . . ?
N3 V1 Cl2 95.8(5) . 6_556 ?
N3 V1 Cl2 2.9(6) 6_556 6_556 ?
N3A V1 Cl2 95.28(17) . 6_556 ?
N1 V1 Cl2 90.32(5) . 6_556 ?
N1 V1 Cl2 167.53(5) 6_556 6_556 ?
N2 V1 Cl2 87.94(5) . 6_556 ?
Cl1 V1 Cl2 96.97(7) . 6_556 ?
Cl2 V1 Cl2 98.51(5) . 6_556 ?

loop_
_geom_bond_atom_site_label_1
_geom_bond_atom_site_label_2
_geom_bond_distance
_geom_bond_site_symmetry_2
_geom_bond_publ_flag
C1 N1 1.135(2) . ?
C1 C2 1.450(3) . ?
C2 H2A 0.945(13) . ?
C2 H2B 0.946(13) . ?
C2 H2C 0.944(13) . ?
C2 H2D 0.945(13) . ?
C2 H2E 0.951(13) . ?
C2 H2F 0.952(13) . ?
C3 N2 1.129(3) . ?
C3 C4 1.451(3) . ?
C4 H4A 0.9800 . ?
C4 H4B 0.9800 . ?
C4 H4C 0.9800 . ?
C5 N4 1.123(4) . ?
C5 C6 1.440(4) . ?
C6 H6A 1.003(16) . ?
C6 H6B 1.002(16) . ?
C6 H6C 1.000(16) . ?
N1 V1 2.1399(14) . ?
N2 V1 2.158(2) . ?
Cl1 V1 2.254(3) . ?
N3 O3 1.247(6) . ?
N3 V1 1.701(6) . ?
Cl2 V1 2.2927(8) . ?
N3A O3A 1.251(5) . ?
N3A V1 1.705(5) . ?
V1 N3 1.701(6) 6_556 ?
V1 N1 2.1399(14) 6_556 ?
V1 Cl2 2.2927(8) 6_556 ?

loop_
_geom_torsion_atom_site_label_1
_geom_torsion_atom_site_label_2
_geom_torsion_atom_site_label_3
_geom_torsion_atom_site_label_4
_geom_torsion
_geom_torsion_site_symmetry_1
_geom_torsion_site_symmetry_2
_geom_torsion_site_symmetry_3
_geom_torsion_site_symmetry_4
_geom_torsion_publ_flag
C2 C1 N1 V1 -58(34) . . . . ?
C4 C3 N2 V1 180(100) . . . . ?
O3 N3 V1 N3 60(35) . . . 6_556 ?
O3 N3 V1 N3A -37(35) . . . . ?
O3 N3 V1 N1 -179(100) . . . . ?
O3 N3 V1 N1 -130(35) . . . 6_556 ?
O3 N3 V1 N2 147(35) . . . . ?
O3 N3 V1 Cl1 -39(35) . . . . ?
O3 N3 V1 Cl2 -99(39) . . . . ?
O3 N3 V1 Cl2 59(35) . . . 6_556 ?
O3A N3A V1 N3 47.0(5) . . . . ?
O3A N3A V1 N3 -47.0(5) . . . 6_556 ?
O3A N3A V1 N1 -140.10(4) . . . . ?
O3A N3A V1 N1 140.10(4) . . . 6_556 ?
O3A N3A V1 N2 180.0 . . . . ?
O3A N3A V1 Cl1 180.0 . . . . ?
O3A N3A V1 Cl2 49.54(3) . . . . ?
O3A N3A V1 Cl2 -49.54(3) . . . 6_556 ?
C1 N1 V1 N3 43(3) . . . . ?
C1 N1 V1 N3 163.4(13) . . . 6_556 ?
C1 N1 V1 N3A -99.8(11) . . . . ?
C1 N1 V1 N1 -7.6(12) . . . 6_556 ?
C1 N1 V1 N2 77.0(11) . . . . ?
C1 N1 V1 Cl1 -98.2(11) . . . . ?
C1 N1 V1 Cl2 29.6(13) . . . . ?
C1 N1 V1 Cl2 164.9(11) . . . 6_556 ?
C3 N2 V1 N3 -46.7(5) . . . . ?
C3 N2 V1 N3 46.7(5) . . . 6_556 ?
C3 N2 V1 N3A 180.0 . . . . ?
C3 N2 V1 N1 139.85(4) . . . . ?
C3 N2 V1 N1 -139.85(4) . . . 6_556 ?
C3 N2 V1 Cl1 180.0 . . . . ?
C3 N2 V1 Cl2 -49.30(3) . . . . ?
C3 N2 V1 Cl2 49.30(3) . . . 6_556 ?
